data_7209746
loop_
_publ_author_name
'Zhang, Daopeng'
'Zhao, Zengdian'
'Wang, Ping'
'Ni, Zhonghai'

_publ_section_title
;
 Substituent group tuned tri- and binuclear porphyrin-based
 cyanide-bridged bimetallic complexes: synthesis, crystal structures and
 magnetic properties
;
_journal_issue 13
_journal_name_full CrystEngComm
_journal_page_first 2504
_journal_paper_doi 10.1039/c3ce27064e
_journal_volume 15
_journal_year 2013
_chemical_formula_sum 'C134 H104 Cr2 Mn2 N20 O10'
_chemical_formula_weight 2368.25
_chemical_name_systematic
;
?
;
_space_group_IT_number 2
_symmetry_cell_setting triclinic
_symmetry_space_group_name_Hall '-P 1'
_symmetry_space_group_name_H-M 'P -1'
_atom_sites_solution_hydrogens geom
_atom_sites_solution_primary direct
_atom_sites_solution_secondary difmap
_audit_creation_method SHELXL-97
_cell_angle_alpha 70.461(3)
_cell_angle_beta 81.220(3)
_cell_angle_gamma 88.865(3)
_cell_formula_units_Z 2
_cell_length_a 15.0924(7)
_cell_length_b 19.7862(9)
_cell_length_c 21.0071(11)
_cell_measurement_temperature 293(2)
_cell_volume 5839.4(5)
_computing_cell_refinement 'Bruker SMART'
_computing_data_collection 'Bruker SMART'
_computing_data_reduction 'Bruker SAINT'
_computing_molecular_graphics 'Bruker SHELXTL'
_computing_publication_material 'Bruker SHELXTL'
_computing_structure_refinement 'SHELXL-97 (Sheldrick, 1997)'
_computing_structure_solution 'SHELXS-97 (Sheldrick, 1990)'
_diffrn_ambient_temperature 293(2)
_diffrn_measured_fraction_theta_full 0.997
_diffrn_measured_fraction_theta_max 0.997
_diffrn_measurement_device_type 'CCD area detector'
_diffrn_measurement_method 'phi and omega scans'
_diffrn_radiation_monochromator graphite
_diffrn_radiation_source 'fine-focus sealed tube'
_diffrn_radiation_type MoK\a
_diffrn_radiation_wavelength 0.71073
_diffrn_reflns_av_R_equivalents 0.0221
_diffrn_reflns_av_sigmaI/netI 0.0158
_diffrn_reflns_limit_h_max 18
_diffrn_reflns_limit_h_min -18
_diffrn_reflns_limit_k_max 24
_diffrn_reflns_limit_k_min -24
_diffrn_reflns_limit_l_max 23
_diffrn_reflns_limit_l_min -25
_diffrn_reflns_number 135612
_diffrn_reflns_theta_full 26.00
_diffrn_reflns_theta_max 26.00
_diffrn_reflns_theta_min 2.31
_exptl_absorpt_coefficient_mu 0.463
_exptl_absorpt_correction_T_max 0.9296
_exptl_absorpt_correction_T_min 0.9090
_exptl_absorpt_correction_type none
_exptl_crystal_density_diffrn 1.347
_exptl_crystal_density_method 'not measured'
_exptl_crystal_F_000 2452
_exptl_crystal_size_max 0.21
_exptl_crystal_size_mid 0.18
_exptl_crystal_size_min 0.16
_refine_diff_density_max 0.663
_refine_diff_density_min -0.342
_refine_diff_density_rms 0.056
_refine_ls_extinction_method none
_refine_ls_goodness_of_fit_ref 1.028
_refine_ls_hydrogen_treatment mixed
_refine_ls_matrix_type fullcycle
_refine_ls_number_parameters 1531
_refine_ls_number_reflns 22885
_refine_ls_number_restraints 0
_refine_ls_restrained_S_all 1.028
_refine_ls_R_factor_all 0.0635
_refine_ls_R_factor_gt 0.0447
_refine_ls_shift/su_max 0.075
_refine_ls_shift/su_mean 0.014
_refine_ls_structure_factor_coef Fsqd
_refine_ls_weighting_details 'calc w=1/[\s^2^(Fo^2^)+(0.0900P)^2^+3.7868P] where P=(Fo^2^+2Fc^2^)/3'
_refine_ls_weighting_scheme calc
_refine_ls_wR_factor_gt 0.1311
_refine_ls_wR_factor_ref 0.1615
_reflns_number_gt 17696
_reflns_number_total 22885
_reflns_threshold_expression >2sigma(I)
_cod_data_source_file c3ce27064e.txt
_cod_data_source_block dp1
_cod_depositor_comments
;
The following automatic conversions were performed:

'_symmetry_cell_setting' value 'Triclinic' changed to 'triclinic'
according to /home/saulius/struct/CIF-dictionaries/cif_core.dic
dictionary named 'cif_core.dic' version 2.4.2 from 2011-04-26.

Automatic conversion script
Id: cif_fix_values 1891 2012-01-12 08:04:46Z andrius 
;
_cod_original_sg_symbol_H-M P-1
_cod_database_code 7209746

loop_
_symmetry_equiv_pos_as_xyz
'x, y, z'
'-x, -y, -z'

loop_
_atom_site_label
_atom_site_type_symbol
_atom_site_fract_x
_atom_site_fract_y
_atom_site_fract_z
_atom_site_U_iso_or_equiv
_atom_site_adp_type
_atom_site_occupancy
_atom_site_symmetry_multiplicity
_atom_site_calc_flag
_atom_site_refinement_flags
H136 H 0.218(2) 0.1329(17) 0.2283(15) 0.064(9) Uiso 1 1 d .
H135 H 0.278(2) -0.1333(16) 0.2607(15) 0.062(9) Uiso 1 1 d .
Cr1 Cr 0.51232(2) 0.686284(18) 0.310701(17) 0.03570(10) Uani 1 1 d .
Cr2 Cr 0.99379(2) 0.307983(18) 0.190330(18) 0.03553(10) Uani 1 1 d .
Mn1 Mn 0.754022(19) 0.499014(14) 0.251347(14) 0.02861(9) Uani 1 1 d .
Mn2 Mn 0.244391(18) -0.001279(14) 0.246713(14) 0.02796(9) Uani 1 1 d .
O1 O 0.63700(18) 0.73465(13) 0.44972(12) 0.0796(7) Uani 1 1 d .
O2 O 0.5636(2) 0.80559(19) 0.10966(12) 0.1309(13) Uani 1 1 d .
O3 O 0.9521(2) 0.17600(15) 0.38898(11) 0.1035(9) Uani 1 1 d .
O4 O 0.84397(17) 0.28074(13) 0.05447(13) 0.0831(7) Uani 1 1 d .
O5 O 0.25580(12) -0.10992(9) 0.23149(9) 0.0462(4) Uani 1 1 d .
O6 O 0.23784(12) 0.10766(9) 0.25934(9) 0.0442(4) Uani 1 1 d .
O7 O 0.7531(2) 0.64353(19) 0.50758(16) 0.1077(9) Uani 1 1 d .
H7 H 0.7113 0.6146 0.5271 0.162 Uiso 1 1 calc R
O8 O 0.7285(2) 0.3743(2) -0.00621(15) 0.1134(10) Uani 1 1 d .
H8 H 0.7681 0.3481 0.0099 0.170 Uiso 1 1 calc R
O9 O 0.2055(3) 0.52258(16) 0.12871(17) 0.1174(11) Uani 1 1 d .
H9 H 0.2253 0.5506 0.0907 0.176 Uiso 1 1 calc R
O10 O 0.2704(2) 0.48302(19) 0.3807(2) 0.1269(12) Uani 1 1 d .
H10 H 0.2676 0.4465 0.4143 0.190 Uiso 1 1 calc R
N9 N 0.66291(12) 0.48207(9) 0.19763(9) 0.0341(4) Uani 1 1 d .
N10 N 0.78661(12) 0.59550(9) 0.17848(9) 0.0325(4) Uani 1 1 d .
N7 N 0.84402(12) 0.51678(9) 0.30581(9) 0.0345(4) Uani 1 1 d .
N8 N 0.72054(12) 0.40229(9) 0.32398(9) 0.0332(4) Uani 1 1 d .
N1 N 0.65173(14) 0.56167(11) 0.30192(10) 0.0454(5) Uani 1 1 d .
N2 N 0.34705(19) 0.79003(15) 0.31885(17) 0.0819(9) Uani 1 1 d .
N3 N 0.56939(15) 0.75813(12) 0.22531(10) 0.0487(5) Uani 1 1 d .
N4 N 0.58760(13) 0.73732(10) 0.34983(10) 0.0416(4) Uani 1 1 d .
N5 N 0.47538(14) 0.62836(10) 0.41478(10) 0.0433(5) Uani 1 1 d .
N6 N 0.45300(17) 0.65635(14) 0.24126(12) 0.0631(6) Uani 1 1 d .
N11 N 0.86170(13) 0.43551(10) 0.20528(10) 0.0430(4) Uani 1 1 d .
N12 N 1.15289(18) 0.20498(13) 0.16431(14) 0.0672(7) Uani 1 1 d .
N13 N 0.90673(14) 0.26628(11) 0.15173(11) 0.0437(5) Uani 1 1 d .
N14 N 0.93808(15) 0.23373(11) 0.27518(10) 0.0470(5) Uani 1 1 d .
N16 N 1.07082(15) 0.32321(12) 0.25898(11) 0.0504(5) Uani 1 1 d .
N15 N 1.02485(14) 0.37112(10) 0.08713(10) 0.0433(5) Uani 1 1 d .
N17 N 0.11459(11) 0.00542(9) 0.23392(8) 0.0298(4) Uani 1 1 d .
N18 N 0.20782(11) -0.05180(9) 0.34756(8) 0.0320(4) Uani 1 1 d .
N19 N 0.37390(11) -0.00692(9) 0.26009(9) 0.0325(4) Uani 1 1 d .
N20 N 0.28030(11) 0.04938(9) 0.14584(8) 0.0315(4) Uani 1 1 d .
C67 C 0.85403(17) 0.20759(14) 0.19989(16) 0.0522(6) Uani 1 1 d .
C72 C 0.7917(2) 0.16578(17) 0.1850(2) 0.0718(9) Uani 1 1 d .
H2 H 0.7800 0.1762 0.1405 0.086 Uiso 1 1 calc R
C71 C 0.7476(2) 0.10848(18) 0.2380(3) 0.0906(13) Uani 1 1 d .
H3 H 0.7065 0.0802 0.2286 0.109 Uiso 1 1 calc R
C70 C 0.7632(2) 0.09265(19) 0.3036(3) 0.0928(13) Uani 1 1 d .
H4 H 0.7325 0.0539 0.3380 0.111 Uiso 1 1 calc R
C69 C 0.8233(2) 0.13305(17) 0.31932(19) 0.0752(10) Uani 1 1 d .
H5 H 0.8326 0.1225 0.3643 0.090 Uiso 1 1 calc R
C68 C 0.87083(18) 0.19048(14) 0.26721(15) 0.0523(6) Uani 1 1 d .
C79 C 0.9736(2) 0.22214(16) 0.33266(13) 0.0607(7) Uani 1 1 d .
C80 C 1.0502(2) 0.27359(15) 0.32177(13) 0.0554(7) Uani 1 1 d .
C81 C 1.0996(3) 0.2687(2) 0.37349(17) 0.0794(10) Uani 1 1 d .
H9A H 1.0854 0.2336 0.4162 0.095 Uiso 1 1 calc R
C82 C 1.1708(3) 0.3175(2) 0.3601(2) 0.0944(13) Uani 1 1 d .
H10A H 1.2046 0.3156 0.3941 0.113 Uiso 1 1 calc R
C83 C 1.1907(3) 0.3678(2) 0.2973(2) 0.0947(12) Uani 1 1 d .
H11 H 1.2377 0.4010 0.2879 0.114 Uiso 1 1 calc R
C84 C 1.1401(2) 0.36921(19) 0.24713(19) 0.0719(9) Uani 1 1 d .
H12 H 1.1548 0.4032 0.2038 0.086 Uiso 1 1 calc R
C66 C 1.09478(17) 0.24090(13) 0.17142(13) 0.0454(6) Uani 1 1 d .
C73 C 0.90002(19) 0.29594(15) 0.08612(14) 0.0530(6) Uani 1 1 d .
C74 C 0.97094(19) 0.35293(14) 0.04917(13) 0.0499(6) Uani 1 1 d .
C75 C 0.9821(2) 0.38475(18) -0.02099(15) 0.0690(9) Uani 1 1 d .
H16 H 0.9446 0.3712 -0.0462 0.083 Uiso 1 1 calc R
C76 C 1.0485(2) 0.43630(18) -0.05344(16) 0.0732(9) Uani 1 1 d .
H17 H 1.0572 0.4575 -0.1008 0.088 Uiso 1 1 calc R
C77 C 1.1014(2) 0.45597(16) -0.01557(17) 0.0690(9) Uani 1 1 d .
H18 H 1.1459 0.4917 -0.0366 0.083 Uiso 1 1 calc R
C78 C 1.08866(19) 0.42189(14) 0.05568(15) 0.0552(7) Uani 1 1 d .
H19 H 1.1256 0.4351 0.0815 0.066 Uiso 1 1 calc R
C65 C 0.90766(15) 0.38992(12) 0.20198(11) 0.0391(5) Uani 1 1 d .
C47 C 0.68928(16) 0.59200(12) 0.09506(12) 0.0396(5) Uani 1 1 d .
C48 C 0.66688(19) 0.62556(14) 0.02461(13) 0.0526(7) Uani 1 1 d .
C53 C 0.6766(2) 0.58395(17) -0.01949(15) 0.0644(8) Uani 1 1 d .
H23 H 0.6958 0.5371 -0.0038 0.077 Uiso 1 1 calc R
C52 C 0.6578(3) 0.6126(2) -0.08557(17) 0.0831(10) Uani 1 1 d .
H24 H 0.6633 0.5851 -0.1142 0.100 Uiso 1 1 calc R
C51 C 0.6306(3) 0.6827(2) -0.10824(19) 0.1020(15) Uani 1 1 d .
H25 H 0.6162 0.7023 -0.1521 0.122 Uiso 1 1 calc R
C50 C 0.6249(3) 0.72183(19) -0.06839(19) 0.0970(14) Uani 1 1 d .
H26 H 0.6089 0.7694 -0.0853 0.116 Uiso 1 1 calc R
C49 C 0.6424(2) 0.69393(16) -0.00107(17) 0.0756(10) Uani 1 1 d .
H27 H 0.6370 0.7229 0.0261 0.091 Uiso 1 1 calc R
C54 C 0.75597(16) 0.62302(12) 0.11676(11) 0.0391(5) Uani 1 1 d .
C55 C 0.80166(19) 0.69082(13) 0.07831(13) 0.0542(7) Uani 1 1 d .
H29 H 0.7960 0.7190 0.0338 0.065 Uiso 1 1 calc R
C56 C 0.85391(18) 0.70597(13) 0.11825(13) 0.0502(6) Uani 1 1 d .
H30 H 0.8893 0.7475 0.1072 0.060 Uiso 1 1 calc R
C57 C 0.84543(15) 0.64659(11) 0.18109(11) 0.0365(5) Uani 1 1 d .
C58 C 0.89254(15) 0.64128(11) 0.23447(12) 0.0379(5) Uani 1 1 d .
C59 C 0.94778(16) 0.70479(12) 0.23153(12) 0.0403(5) Uani 1 1 d .
C60 C 0.90603(18) 0.76596(13) 0.23710(13) 0.0482(6) Uani 1 1 d .
H34 H 0.8440 0.7686 0.2400 0.058 Uiso 1 1 calc R
C61 C 0.9564(2) 0.82329(14) 0.23841(14) 0.0562(7) Uani 1 1 d .
H35 H 0.9277 0.8641 0.2421 0.067 Uiso 1 1 calc R
C62 C 1.0473(2) 0.82064(14) 0.23434(13) 0.0571(7) Uani 1 1 d .
H36 H 1.0804 0.8592 0.2354 0.069 Uiso 1 1 calc R
C63 C 1.08949(19) 0.76021(16) 0.22857(15) 0.0600(7) Uani 1 1 d .
H37 H 1.1515 0.7579 0.2258 0.072 Uiso 1 1 calc R
C64 C 1.04022(18) 0.70300(14) 0.22692(14) 0.0530(6) Uani 1 1 d .
H38 H 1.0696 0.6626 0.2226 0.064 Uiso 1 1 calc R
C21 C 0.89174(16) 0.57995(12) 0.29241(12) 0.0393(5) Uani 1 1 d .
C22 C 0.94038(19) 0.57364(14) 0.34720(14) 0.0552(7) Uani 1 1 d .
H40 H 0.9772 0.6090 0.3506 0.066 Uiso 1 1 calc R
C23 C 0.92324(19) 0.50713(14) 0.39304(13) 0.0538(7) Uani 1 1 d .
H41 H 0.9464 0.4881 0.4337 0.065 Uiso 1 1 calc R
C24 C 0.86294(16) 0.47121(12) 0.36759(11) 0.0381(5) Uani 1 1 d .
C25 C 0.82892(15) 0.40115(12) 0.40141(11) 0.0387(5) Uani 1 1 d .
C26 C 0.86493(17) 0.35868(12) 0.46499(12) 0.0438(5) Uani 1 1 d .
C27 C 0.9562(2) 0.34726(18) 0.46194(15) 0.0672(8) Uani 1 1 d .
H45 H 0.9938 0.3651 0.4202 0.081 Uiso 1 1 calc R
C28 C 0.9922(2) 0.3097(2) 0.51999(18) 0.0866(11) Uani 1 1 d .
H46 H 1.0536 0.3024 0.5171 0.104 Uiso 1 1 calc R
C29 C 0.9374(3) 0.28356(19) 0.58143(16) 0.0791(10) Uani 1 1 d .
H47 H 0.9616 0.2588 0.6206 0.095 Uiso 1 1 calc R
C30 C 0.8485(2) 0.29349(19) 0.58560(16) 0.0769(10) Uani 1 1 d .
H48 H 0.8114 0.2759 0.6276 0.092 Uiso 1 1 calc R
C31 C 0.8119(2) 0.33002(17) 0.52701(15) 0.0659(8) Uani 1 1 d .
H49 H 0.7501 0.3350 0.5302 0.079 Uiso 1 1 calc R
C32 C 0.76413(16) 0.36923(11) 0.37853(12) 0.0395(5) Uani 1 1 d .
C33 C 0.7328(2) 0.29632(14) 0.40964(15) 0.0640(8) Uani 1 1 d .
H51 H 0.7524 0.2625 0.4471 0.077 Uiso 1 1 calc R
C34 C 0.6699(2) 0.28535(13) 0.37505(15) 0.0590(7) Uani 1 1 d .
H52 H 0.6371 0.2429 0.3846 0.071 Uiso 1 1 calc R
C35 C 0.66267(15) 0.35119(11) 0.32075(12) 0.0384(5) Uani 1 1 d .
C36 C 0.60473(15) 0.36148(12) 0.27312(12) 0.0399(5) Uani 1 1 d .
C37 C 0.54383(17) 0.30028(12) 0.27771(12) 0.0436(5) Uani 1 1 d .
C38 C 0.5791(2) 0.24519(15) 0.25583(15) 0.0583(7) Uani 1 1 d .
H56 H 0.6405 0.2449 0.2416 0.070 Uiso 1 1 calc R
C39 C 0.5234(2) 0.19023(16) 0.25500(16) 0.0677(8) Uani 1 1 d .
H57 H 0.5478 0.1534 0.2404 0.081 Uiso 1 1 calc R
C40 C 0.4332(2) 0.19024(15) 0.27559(15) 0.0653(9) Uani 1 1 d .
H58 H 0.3958 0.1543 0.2739 0.078 Uiso 1 1 calc R
C41 C 0.3981(2) 0.24355(17) 0.29875(18) 0.0727(9) Uani 1 1 d .
H59 H 0.3367 0.2430 0.3137 0.087 Uiso 1 1 calc R
C42 C 0.45293(19) 0.29862(15) 0.30022(17) 0.0625(8) Uani 1 1 d .
H60 H 0.4282 0.3343 0.3164 0.075 Uiso 1 1 calc R
C43 C 0.60313(16) 0.42424(12) 0.21761(12) 0.0402(5) Uani 1 1 d .
C44 C 0.54220(19) 0.43661(14) 0.16923(14) 0.0570(7) Uani 1 1 d .
H62 H 0.4942 0.4065 0.1718 0.068 Uiso 1 1 calc R
C45 C 0.56664(18) 0.49942(14) 0.11939(14) 0.0536(7) Uani 1 1 d .
H63 H 0.5390 0.5205 0.0812 0.064 Uiso 1 1 calc R
C46 C 0.64325(15) 0.52789(11) 0.13604(11) 0.0372(5) Uani 1 1 d .
C1 C 0.60585(16) 0.60695(12) 0.30647(11) 0.0399(5) Uani 1 1 d .
C14 C 0.3975(3) 0.5998(2) 0.2525(2) 0.0918(12) Uani 1 1 d .
H66 H 0.3830 0.5676 0.2967 0.110 Uiso 1 1 calc R
C13 C 0.3616(4) 0.5883(3) 0.2005(3) 0.136(2) Uani 1 1 d .
H67 H 0.3240 0.5484 0.2095 0.163 Uiso 1 1 calc R
C12 C 0.3813(4) 0.6353(4) 0.1362(3) 0.162(3) Uani 1 1 d .
H68 H 0.3566 0.6285 0.1008 0.195 Uiso 1 1 calc R
C11 C 0.4390(4) 0.6941(3) 0.1235(2) 0.134(2) Uani 1 1 d .
H69 H 0.4530 0.7271 0.0796 0.161 Uiso 1 1 calc R
C10 C 0.4751(2) 0.7026(2) 0.17727(16) 0.0791(10) Uani 1 1 d .
C9 C 0.5410(2) 0.7622(2) 0.16683(14) 0.0750(10) Uani 1 1 d .
C3 C 0.62878(17) 0.80762(14) 0.23329(14) 0.0499(6) Uani 1 1 d .
C8 C 0.6749(2) 0.86493(16) 0.18031(17) 0.0676(8) Uani 1 1 d .
H73 H 0.6698 0.8718 0.1350 0.081 Uiso 1 1 calc R
C7 C 0.7277(2) 0.91082(17) 0.1960(2) 0.0802(11) Uani 1 1 d .
H74 H 0.7583 0.9491 0.1610 0.096 Uiso 1 1 calc R
C6 C 0.7361(2) 0.90138(17) 0.2620(2) 0.0789(11) Uani 1 1 d .
H75 H 0.7717 0.9337 0.2714 0.095 Uiso 1 1 calc R
C5 C 0.69229(19) 0.84410(15) 0.31595(19) 0.0636(8) Uani 1 1 d .
H76 H 0.6989 0.8378 0.3609 0.076 Uiso 1 1 calc R
C4 C 0.63861(16) 0.79656(13) 0.30140(14) 0.0462(6) Uani 1 1 d .
C2 C 0.40520(18) 0.75202(14) 0.31821(14) 0.0524(6) Uani 1 1 d .
C15 C 0.58863(19) 0.71292(14) 0.41669(13) 0.0505(6) Uani 1 1 d .
C16 C 0.52167(19) 0.65275(14) 0.45358(13) 0.0491(6) Uani 1 1 d .
C17 C 0.5062(3) 0.62437(17) 0.52424(15) 0.0707(9) Uani 1 1 d .
H81 H 0.5386 0.6421 0.5498 0.085 Uiso 1 1 calc R
C18 C 0.4433(3) 0.57043(18) 0.55640(16) 0.0758(10) Uani 1 1 d .
H82 H 0.4328 0.5508 0.6039 0.091 Uiso 1 1 calc R
C19 C 0.3964(2) 0.54582(17) 0.51780(17) 0.0742(10) Uani 1 1 d .
H83 H 0.3527 0.5094 0.5388 0.089 Uiso 1 1 calc R
C20 C 0.41384(19) 0.57551(15) 0.44611(16) 0.0593(7) Uani 1 1 d .
H84 H 0.3820 0.5580 0.4200 0.071 Uiso 1 1 calc R
C85 C 0.12177(14) -0.07068(11) 0.38236(11) 0.0343(4) Uani 1 1 d .
C86 C 0.12450(15) -0.10904(12) 0.45321(11) 0.0401(5) Uani 1 1 d .
H86 H 0.0755 -0.1283 0.4870 0.048 Uiso 1 1 calc R
C87 C 0.21085(16) -0.11195(12) 0.46156(11) 0.0413(5) Uani 1 1 d .
H87 H 0.2327 -0.1336 0.5024 0.050 Uiso 1 1 calc R
C88 C 0.26369(14) -0.07574(11) 0.39639(10) 0.0344(4) Uani 1 1 d .
C89 C 0.35665(14) -0.06609(11) 0.38525(11) 0.0350(5) Uani 1 1 d .
C90 C 0.40403(15) -0.08872(13) 0.44616(11) 0.0401(5) Uani 1 1 d .
C91 C 0.38836(18) -0.05428(16) 0.49417(14) 0.0549(7) Uani 1 1 d .
H91 H 0.3469 -0.0182 0.4890 0.066 Uiso 1 1 calc R
C92 C 0.4338(2) -0.0731(2) 0.54971(15) 0.0707(9) Uani 1 1 d .
H92 H 0.4221 -0.0504 0.5822 0.085 Uiso 1 1 calc R
C93 C 0.4964(2) -0.12566(19) 0.55692(15) 0.0720(10) Uani 1 1 d .
H93 H 0.5279 -0.1376 0.5937 0.086 Uiso 1 1 calc R
C94 C 0.5122(2) -0.16000(18) 0.51032(16) 0.0699(9) Uani 1 1 d .
H94 H 0.5545 -0.1955 0.5154 0.084 Uiso 1 1 calc R
C95 C 0.46577(19) -0.14272(15) 0.45518(14) 0.0548(7) Uani 1 1 d .
H95 H 0.4761 -0.1674 0.4242 0.066 Uiso 1 1 calc R
C96 C 0.40733(14) -0.03457(12) 0.32061(11) 0.0351(5) Uani 1 1 d .
C97 C 0.50308(15) -0.02758(13) 0.30708(12) 0.0426(5) Uani 1 1 d .
H97 H 0.5416 -0.0414 0.3395 0.051 Uiso 1 1 calc R
C98 C 0.52735(15) 0.00245(13) 0.23931(12) 0.0428(5) Uani 1 1 d .
H98 H 0.5858 0.0120 0.2160 0.051 Uiso 1 1 calc R
C99 C 0.44706(14) 0.01718(11) 0.20932(11) 0.0341(4) Uani 1 1 d .
C100 C 0.44514(14) 0.05215(11) 0.14005(11) 0.0348(4) Uani 1 1 d .
C101 C 0.53344(14) 0.07429(13) 0.09392(11) 0.0382(5) Uani 1 1 d .
C102 C 0.5750(2) 0.02962(17) 0.06090(17) 0.0652(8) Uani 1 1 d .
H102 H 0.5472 -0.0138 0.0659 0.078 Uiso 1 1 calc R
C103 C 0.6582(2) 0.0495(2) 0.0202(2) 0.0822(11) Uani 1 1 d .
H103 H 0.6856 0.0191 -0.0018 0.099 Uiso 1 1 calc R
C104 C 0.7001(2) 0.1125(2) 0.01208(16) 0.0714(9) Uani 1 1 d .
H104 H 0.7562 0.1248 -0.0148 0.086 Uiso 1 1 calc R
C105 C 0.6594(2) 0.15761(19) 0.04349(16) 0.0714(9) Uani 1 1 d .
H105 H 0.6872 0.2014 0.0373 0.086 Uiso 1 1 calc R
C106 C 0.57637(19) 0.13839(16) 0.08477(15) 0.0593(7) Uani 1 1 d .
H106 H 0.5495 0.1692 0.1065 0.071 Uiso 1 1 calc R
C107 C 0.36669(14) 0.06798(11) 0.11102(10) 0.0341(4) Uani 1 1 d .
C108 C 0.36416(16) 0.10617(12) 0.04056(11) 0.0403(5) Uani 1 1 d .
H108 H 0.4134 0.1245 0.0068 0.048 Uiso 1 1 calc R
C109 C 0.27741(16) 0.11075(12) 0.03200(11) 0.0402(5) Uani 1 1 d .
H109 H 0.2557 0.1334 -0.0088 0.048 Uiso 1 1 calc R
C110 C 0.22448(14) 0.07453(11) 0.09706(10) 0.0326(4) Uani 1 1 d .
C111 C 0.13102(14) 0.06719(11) 0.10905(11) 0.0341(4) Uani 1 1 d .
C112 C 0.09375(18) 0.06463(14) -0.00229(13) 0.0499(6) Uani 1 1 d .
H112 H 0.1355 0.0292 -0.0012 0.060 Uiso 1 1 calc R
C113 C 0.0437(2) 0.08719(17) -0.05568(13) 0.0606(7) Uani 1 1 d .
H113 H 0.0523 0.0669 -0.0901 0.073 Uiso 1 1 calc R
C114 C -0.01835(19) 0.13933(16) -0.05777(13) 0.0599(8) Uani 1 1 d .
H114 H -0.0524 0.1537 -0.0931 0.072 Uiso 1 1 calc R
C115 C -0.03009(19) 0.17022(16) -0.00772(14) 0.0576(7) Uani 1 1 d .
H115 H -0.0720 0.2056 -0.0093 0.069 Uiso 1 1 calc R
C116 C 0.02033(17) 0.14897(14) 0.04521(13) 0.0468(6) Uani 1 1 d .
H116 H 0.0131 0.1712 0.0782 0.056 Uiso 1 1 calc R
C117 C 0.08157(15) 0.09475(12) 0.04936(11) 0.0390(5) Uani 1 1 d .
C118 C 0.08061(14) 0.03606(11) 0.17364(11) 0.0324(4) Uani 1 1 d .
C119 C -0.01551(15) 0.03211(12) 0.18788(12) 0.0390(5) Uani 1 1 d .
H119 H -0.0544 0.0478 0.1559 0.047 Uiso 1 1 calc R
C120 C -0.03904(14) 0.00173(12) 0.25565(11) 0.0382(5) Uani 1 1 d .
H120 H -0.0973 -0.0061 0.2794 0.046 Uiso 1 1 calc R
C121 C 0.04158(14) -0.01652(11) 0.28499(11) 0.0320(4) Uani 1 1 d .
C122 C 0.04324(14) -0.05286(11) 0.35393(11) 0.0331(4) Uani 1 1 d .
C123 C -0.04467(14) -0.07215(12) 0.40141(11) 0.0357(5) Uani 1 1 d .
C124 C -0.07549(19) -0.03033(16) 0.44154(16) 0.0592(7) Uani 1 1 d .
H124 H -0.0421 0.0099 0.4386 0.071 Uiso 1 1 calc R
C125 C -0.1562(2) -0.04894(19) 0.48589(18) 0.0742(9) Uani 1 1 d .
H125 H -0.1763 -0.0212 0.5129 0.089 Uiso 1 1 calc R
C126 C -0.20611(19) -0.10725(18) 0.49033(15) 0.0643(8) Uani 1 1 d .
H126 H -0.2606 -0.1186 0.5196 0.077 Uiso 1 1 calc R
C127 C -0.17648(18) -0.14916(16) 0.45186(14) 0.0582(7) Uani 1 1 d .
H127 H -0.2101 -0.1895 0.4556 0.070 Uiso 1 1 calc R
C128 C -0.09596(17) -0.13141(14) 0.40720(13) 0.0467(6) Uani 1 1 d .
H128 H -0.0764 -0.1599 0.3808 0.056 Uiso 1 1 calc R
C129 C 0.2970(3) -0.11847(18) 0.16956(18) 0.0859(12) Uani 1 1 d .
H12A H 0.2654 -0.0917 0.1332 0.129 Uiso 1 1 calc R
H12B H 0.2952 -0.1684 0.1741 0.129 Uiso 1 1 calc R
H12C H 0.3582 -0.1011 0.1594 0.129 Uiso 1 1 calc R
C130 C 0.1923(3) 0.11853(18) 0.31874(17) 0.0766(10) Uani 1 1 d .
H13A H 0.1306 0.1031 0.3259 0.115 Uiso 1 1 calc R
H13B H 0.1957 0.1686 0.3134 0.115 Uiso 1 1 calc R
H13C H 0.2197 0.0913 0.3574 0.115 Uiso 1 1 calc R
C131 C 0.7918(4) 0.6309(4) 0.4487(3) 0.158(2) Uani 1 1 d .
H13D H 0.8254 0.6730 0.4183 0.237 Uiso 1 1 calc R
H13E H 0.7456 0.6196 0.4267 0.237 Uiso 1 1 calc R
H13F H 0.8311 0.5914 0.4602 0.237 Uiso 1 1 calc R
C132 C 0.6561(5) 0.3671(3) 0.0436(3) 0.177(3) Uani 1 1 d .
H13G H 0.6763 0.3596 0.0866 0.265 Uiso 1 1 calc R
H13H H 0.6189 0.3268 0.0471 0.265 Uiso 1 1 calc R
H13I H 0.6221 0.4099 0.0322 0.265 Uiso 1 1 calc R
C133 C 0.1448(4) 0.5587(3) 0.1646(3) 0.146(2) Uani 1 1 d .
H13J H 0.1633 0.5536 0.2077 0.219 Uiso 1 1 calc R
H13K H 0.0854 0.5381 0.1724 0.219 Uiso 1 1 calc R
H13L H 0.1449 0.6087 0.1379 0.219 Uiso 1 1 calc R
C134 C 0.1873(4) 0.5156(3) 0.3803(3) 0.158(2) Uani 1 1 d .
H13M H 0.1695 0.5236 0.4230 0.236 Uiso 1 1 calc R
H13N H 0.1433 0.4850 0.3741 0.236 Uiso 1 1 calc R
H13O H 0.1922 0.5607 0.3436 0.236 Uiso 1 1 calc R

loop_
_atom_site_aniso_label
_atom_site_aniso_U_11
_atom_site_aniso_U_22
_atom_site_aniso_U_33
_atom_site_aniso_U_23
_atom_site_aniso_U_13
_atom_site_aniso_U_12
Cr1 0.03473(19) 0.03516(19) 0.03307(19) -0.00665(15) -0.00398(15) 0.00277(15)
Cr2 0.0365(2) 0.03288(19) 0.03478(19) -0.00886(15) -0.00443(15) 0.00429(14)
Mn1 0.02988(17) 0.02435(16) 0.02998(17) -0.00661(13) -0.00535(13) -0.00062(12)
Mn2 0.02548(16) 0.02859(17) 0.02580(16) -0.00415(13) -0.00326(12) 0.00030(12)
O1 0.1042(18) 0.0781(15) 0.0666(14) -0.0259(12) -0.0386(13) -0.0060(13)
O2 0.164(3) 0.157(3) 0.0377(13) 0.0159(15) -0.0157(15) -0.066(2)
O3 0.147(3) 0.0984(19) 0.0395(12) 0.0058(12) -0.0008(14) -0.0126(18)
O4 0.0924(17) 0.0842(16) 0.0861(16) -0.0304(13) -0.0501(14) 0.0016(13)
O5 0.0494(10) 0.0378(8) 0.0518(10) -0.0152(8) -0.0088(8) 0.0048(7)
O6 0.0459(9) 0.0377(8) 0.0513(10) -0.0170(8) -0.0102(8) 0.0037(7)
O7 0.096(2) 0.125(2) 0.103(2) -0.0350(19) -0.0264(17) 0.0085(18)
O8 0.099(2) 0.135(3) 0.088(2) -0.0099(18) -0.0263(17) 0.0156(19)
O9 0.159(3) 0.0836(19) 0.110(2) -0.0348(18) -0.015(2) -0.0115(19)
O10 0.102(2) 0.109(2) 0.151(3) -0.020(2) -0.013(2) -0.0206(19)
N9 0.0357(9) 0.0280(8) 0.0368(9) -0.0071(7) -0.0091(8) -0.0008(7)
N10 0.0342(9) 0.0285(8) 0.0341(9) -0.0090(7) -0.0063(7) -0.0008(7)
N7 0.0381(10) 0.0275(8) 0.0375(9) -0.0087(7) -0.0093(8) -0.0005(7)
N8 0.0341(9) 0.0279(8) 0.0350(9) -0.0068(7) -0.0063(7) -0.0007(7)
N1 0.0480(12) 0.0393(10) 0.0436(11) -0.0105(9) 0.0010(9) 0.0052(9)
N2 0.0632(17) 0.0645(16) 0.103(2) -0.0098(15) -0.0113(15) 0.0256(14)
N3 0.0495(12) 0.0502(12) 0.0373(11) -0.0047(9) -0.0020(9) -0.0020(10)
N4 0.0412(11) 0.0380(10) 0.0439(11) -0.0105(8) -0.0094(9) 0.0038(8)
N5 0.0422(11) 0.0371(10) 0.0413(11) -0.0053(8) 0.0024(9) 0.0070(8)
N6 0.0650(15) 0.0718(16) 0.0531(14) -0.0179(12) -0.0162(12) -0.0110(12)
N11 0.0430(11) 0.0396(10) 0.0435(11) -0.0132(9) -0.0001(9) 0.0040(9)
N12 0.0659(16) 0.0567(14) 0.0840(18) -0.0281(13) -0.0189(14) 0.0260(13)
N13 0.0414(11) 0.0410(10) 0.0494(12) -0.0152(9) -0.0097(9) 0.0050(9)
N14 0.0530(12) 0.0401(11) 0.0403(11) -0.0079(9) 0.0029(9) 0.0025(9)
N16 0.0564(13) 0.0509(12) 0.0496(12) -0.0221(10) -0.0145(10) 0.0100(10)
N15 0.0437(11) 0.0391(10) 0.0416(11) -0.0098(9) 0.0002(9) 0.0093(9)
N17 0.0287(9) 0.0301(8) 0.0274(8) -0.0058(7) -0.0033(7) -0.0005(7)
N18 0.0284(9) 0.0336(9) 0.0287(9) -0.0041(7) -0.0023(7) -0.0012(7)
N19 0.0282(9) 0.0352(9) 0.0298(9) -0.0054(7) -0.0040(7) 0.0003(7)
N20 0.0307(9) 0.0301(9) 0.0299(9) -0.0057(7) -0.0038(7) 0.0007(7)
C67 0.0378(13) 0.0419(13) 0.0756(19) -0.0207(13) -0.0023(12) 0.0005(10)
C72 0.0493(17) 0.0600(18) 0.112(3) -0.0342(18) -0.0189(17) 0.0011(14)
C71 0.0500(18) 0.0573(19) 0.160(4) -0.035(2) -0.003(2) -0.0132(15)
C70 0.066(2) 0.0551(19) 0.133(4) -0.018(2) 0.029(2) -0.0162(17)
C69 0.072(2) 0.0512(17) 0.083(2) -0.0126(16) 0.0243(18) -0.0047(15)
C68 0.0482(15) 0.0402(13) 0.0614(16) -0.0147(12) 0.0069(12) 0.0045(11)
C79 0.080(2) 0.0585(16) 0.0363(14) -0.0105(12) -0.0018(13) 0.0124(15)
C80 0.0691(18) 0.0599(16) 0.0433(14) -0.0240(12) -0.0143(13) 0.0222(14)
C81 0.096(3) 0.101(3) 0.0545(18) -0.0382(18) -0.0285(18) 0.036(2)
C82 0.089(3) 0.135(4) 0.094(3) -0.070(3) -0.047(2) 0.035(3)
C83 0.087(3) 0.117(3) 0.107(3) -0.060(3) -0.041(2) 0.003(2)
C84 0.067(2) 0.077(2) 0.084(2) -0.0381(18) -0.0215(17) -0.0032(16)
C66 0.0498(14) 0.0420(13) 0.0457(13) -0.0148(11) -0.0118(11) 0.0081(11)
C73 0.0580(16) 0.0528(15) 0.0544(15) -0.0214(13) -0.0213(13) 0.0126(12)
C74 0.0595(16) 0.0501(14) 0.0405(13) -0.0149(11) -0.0120(12) 0.0186(12)
C75 0.089(2) 0.071(2) 0.0430(15) -0.0143(14) -0.0132(15) 0.0181(17)
C76 0.089(2) 0.072(2) 0.0452(16) -0.0075(15) 0.0014(16) 0.0242(18)
C77 0.0621(19) 0.0530(17) 0.0667(19) 0.0002(14) 0.0189(15) 0.0085(14)
C78 0.0507(15) 0.0464(14) 0.0563(16) -0.0074(12) 0.0060(12) 0.0025(12)
C65 0.0390(12) 0.0366(11) 0.0377(12) -0.0098(9) -0.0004(9) 0.0018(10)
C47 0.0441(13) 0.0340(11) 0.0382(12) -0.0059(9) -0.0123(10) -0.0006(9)
C48 0.0593(16) 0.0464(14) 0.0452(14) 0.0005(11) -0.0216(12) -0.0140(12)
C53 0.0704(19) 0.0697(19) 0.0567(17) -0.0198(14) -0.0244(15) 0.0025(15)
C52 0.100(3) 0.098(3) 0.0564(19) -0.0261(18) -0.0275(18) -0.002(2)
C51 0.135(4) 0.094(3) 0.063(2) 0.008(2) -0.051(2) -0.019(3)
C50 0.149(4) 0.0558(19) 0.077(2) 0.0081(17) -0.057(3) -0.006(2)
C49 0.101(3) 0.0529(17) 0.071(2) -0.0045(15) -0.0429(19) -0.0037(17)
C54 0.0435(12) 0.0336(11) 0.0367(11) -0.0055(9) -0.0100(10) -0.0014(9)
C55 0.0667(17) 0.0420(13) 0.0462(14) 0.0004(11) -0.0190(13) -0.0128(12)
C56 0.0596(16) 0.0363(12) 0.0479(14) -0.0015(10) -0.0149(12) -0.0141(11)
C57 0.0386(12) 0.0289(10) 0.0399(12) -0.0089(9) -0.0055(9) -0.0037(9)
C58 0.0393(12) 0.0316(11) 0.0419(12) -0.0106(9) -0.0070(10) -0.0043(9)
C59 0.0476(13) 0.0335(11) 0.0385(12) -0.0081(9) -0.0103(10) -0.0082(10)
C60 0.0491(14) 0.0418(13) 0.0539(15) -0.0166(11) -0.0063(12) -0.0046(11)
C61 0.0759(19) 0.0412(13) 0.0553(16) -0.0205(12) -0.0105(14) -0.0087(13)
C62 0.077(2) 0.0467(14) 0.0478(15) -0.0119(12) -0.0166(14) -0.0247(14)
C63 0.0482(15) 0.0648(18) 0.0636(17) -0.0126(14) -0.0173(13) -0.0150(13)
C64 0.0466(14) 0.0457(14) 0.0647(17) -0.0146(12) -0.0115(12) -0.0023(11)
C21 0.0422(12) 0.0351(11) 0.0412(12) -0.0118(10) -0.0099(10) -0.0035(9)
C22 0.0655(17) 0.0492(14) 0.0518(15) -0.0111(12) -0.0231(13) -0.0157(13)
C23 0.0666(17) 0.0492(14) 0.0457(14) -0.0081(11) -0.0251(13) -0.0103(13)
C24 0.0429(12) 0.0342(11) 0.0375(11) -0.0101(9) -0.0113(10) 0.0018(9)
C25 0.0417(12) 0.0344(11) 0.0379(12) -0.0073(9) -0.0111(10) 0.0031(9)
C26 0.0494(14) 0.0380(12) 0.0423(13) -0.0075(10) -0.0156(11) 0.0022(10)
C27 0.0600(18) 0.087(2) 0.0497(16) -0.0147(15) -0.0155(14) 0.0218(16)
C28 0.068(2) 0.117(3) 0.067(2) -0.016(2) -0.0259(17) 0.033(2)
C29 0.095(3) 0.087(2) 0.0497(17) -0.0091(16) -0.0298(17) 0.028(2)
C30 0.078(2) 0.087(2) 0.0453(16) 0.0031(15) -0.0062(15) 0.0126(18)
C31 0.0530(17) 0.076(2) 0.0532(16) -0.0018(14) -0.0094(13) 0.0049(14)
C32 0.0442(13) 0.0306(11) 0.0396(12) -0.0045(9) -0.0108(10) -0.0006(9)
C33 0.084(2) 0.0347(13) 0.0660(18) 0.0060(12) -0.0393(16) -0.0091(13)
C34 0.0739(19) 0.0327(12) 0.0631(17) 0.0027(12) -0.0297(15) -0.0139(12)
C35 0.0392(12) 0.0299(10) 0.0415(12) -0.0051(9) -0.0071(10) -0.0052(9)
C36 0.0386(12) 0.0341(11) 0.0441(12) -0.0083(10) -0.0079(10) -0.0058(9)
C37 0.0472(14) 0.0350(12) 0.0432(13) -0.0014(10) -0.0159(11) -0.0102(10)
C38 0.0611(17) 0.0518(15) 0.0633(17) -0.0230(13) -0.0035(14) -0.0129(13)
C39 0.087(2) 0.0522(16) 0.0670(19) -0.0224(14) -0.0126(17) -0.0205(15)
C40 0.079(2) 0.0504(16) 0.0629(18) -0.0014(13) -0.0363(16) -0.0236(15)
C41 0.0478(16) 0.0632(19) 0.097(2) -0.0068(17) -0.0253(16) -0.0136(14)
C42 0.0474(15) 0.0491(15) 0.086(2) -0.0140(14) -0.0152(14) -0.0051(12)
C43 0.0402(12) 0.0348(11) 0.0438(12) -0.0085(10) -0.0110(10) -0.0049(9)
C44 0.0546(16) 0.0494(14) 0.0626(17) -0.0046(12) -0.0270(13) -0.0148(12)
C45 0.0551(16) 0.0486(14) 0.0532(15) -0.0032(12) -0.0273(13) -0.0087(12)
C46 0.0405(12) 0.0325(11) 0.0369(11) -0.0072(9) -0.0112(9) 0.0003(9)
C1 0.0416(12) 0.0387(12) 0.0346(11) -0.0088(9) 0.0011(9) 0.0001(10)
C14 0.092(3) 0.100(3) 0.088(3) -0.030(2) -0.026(2) -0.030(2)
C13 0.150(5) 0.159(5) 0.112(4) -0.047(4) -0.047(3) -0.060(4)
C12 0.166(5) 0.230(7) 0.103(4) -0.053(4) -0.054(4) -0.078(5)
C11 0.136(4) 0.201(6) 0.061(2) -0.027(3) -0.034(3) -0.053(4)
C10 0.083(2) 0.107(3) 0.0448(16) -0.0177(17) -0.0167(16) -0.016(2)
C9 0.085(2) 0.091(2) 0.0338(14) -0.0009(14) -0.0063(14) -0.0177(19)
C3 0.0422(13) 0.0426(13) 0.0534(15) -0.0046(11) 0.0013(11) 0.0010(11)
C8 0.0576(18) 0.0540(17) 0.0690(19) -0.0002(14) 0.0111(15) -0.0034(14)
C7 0.0566(19) 0.0521(18) 0.107(3) -0.0029(18) 0.0098(19) -0.0131(15)
C6 0.0445(16) 0.0524(17) 0.134(3) -0.024(2) -0.0122(19) -0.0088(13)
C5 0.0499(16) 0.0515(16) 0.092(2) -0.0232(16) -0.0210(15) 0.0027(13)
C4 0.0365(12) 0.0379(12) 0.0607(16) -0.0118(11) -0.0080(11) 0.0035(10)
C2 0.0440(14) 0.0465(14) 0.0545(15) -0.0013(12) -0.0077(12) 0.0081(11)
C15 0.0598(16) 0.0499(14) 0.0448(14) -0.0175(11) -0.0147(12) 0.0093(12)
C16 0.0609(16) 0.0462(14) 0.0393(13) -0.0137(11) -0.0080(11) 0.0155(12)
C17 0.099(3) 0.0650(19) 0.0397(15) -0.0104(13) -0.0028(15) 0.0121(18)
C18 0.097(3) 0.070(2) 0.0431(16) -0.0052(15) 0.0109(16) 0.0168(19)
C19 0.0634(19) 0.0555(18) 0.071(2) 0.0063(15) 0.0248(16) 0.0054(15)
C20 0.0485(15) 0.0506(15) 0.0631(17) -0.0056(13) 0.0069(13) 0.0031(12)
C85 0.0332(11) 0.0336(11) 0.0318(10) -0.0064(9) -0.0022(8) -0.0024(8)
C86 0.0372(12) 0.0452(12) 0.0286(11) -0.0021(9) 0.0005(9) -0.0053(10)
C87 0.0425(13) 0.0421(12) 0.0306(11) -0.0008(9) -0.0053(9) -0.0025(10)
C88 0.0357(11) 0.0345(11) 0.0287(10) -0.0042(8) -0.0069(9) 0.0022(9)
C89 0.0345(11) 0.0359(11) 0.0318(11) -0.0069(9) -0.0069(9) 0.0015(9)
C90 0.0343(11) 0.0497(13) 0.0312(11) -0.0058(10) -0.0070(9) -0.0028(10)
C91 0.0473(15) 0.0728(18) 0.0494(15) -0.0253(13) -0.0101(12) 0.0006(13)
C92 0.070(2) 0.105(3) 0.0432(15) -0.0313(16) -0.0088(14) -0.0178(18)
C93 0.0644(19) 0.098(2) 0.0405(15) 0.0012(15) -0.0234(14) -0.0155(18)
C94 0.0649(19) 0.071(2) 0.0626(19) 0.0009(15) -0.0302(16) 0.0085(15)
C95 0.0585(16) 0.0571(16) 0.0461(14) -0.0096(12) -0.0188(12) 0.0113(13)
C96 0.0309(11) 0.0383(11) 0.0341(11) -0.0087(9) -0.0070(9) 0.0024(9)
C97 0.0306(11) 0.0540(14) 0.0401(12) -0.0102(11) -0.0088(9) 0.0011(10)
C98 0.0272(11) 0.0551(14) 0.0411(12) -0.0099(11) -0.0046(9) -0.0005(10)
C99 0.0280(10) 0.0366(11) 0.0347(11) -0.0089(9) -0.0025(8) -0.0017(8)
C100 0.0302(11) 0.0363(11) 0.0347(11) -0.0094(9) -0.0007(9) -0.0021(9)
C101 0.0298(11) 0.0462(12) 0.0331(11) -0.0069(9) -0.0026(9) -0.0021(9)
C102 0.0523(16) 0.0584(17) 0.081(2) -0.0313(16) 0.0199(15) -0.0078(13)
C103 0.062(2) 0.086(2) 0.095(3) -0.045(2) 0.0309(18) -0.0051(18)
C104 0.0406(15) 0.101(3) 0.0624(19) -0.0243(18) 0.0166(13) -0.0167(16)
C105 0.0618(19) 0.078(2) 0.0670(19) -0.0208(17) 0.0108(15) -0.0355(16)
C106 0.0562(16) 0.0606(17) 0.0602(17) -0.0273(14) 0.0122(13) -0.0157(13)
C107 0.0343(11) 0.0333(10) 0.0295(10) -0.0057(8) -0.0002(8) -0.0017(8)
C108 0.0388(12) 0.0426(12) 0.0302(11) -0.0026(9) 0.0010(9) -0.0052(10)
C109 0.0440(13) 0.0409(12) 0.0281(10) -0.0013(9) -0.0060(9) -0.0016(10)
C110 0.0361(11) 0.0295(10) 0.0289(10) -0.0051(8) -0.0055(8) -0.0003(8)
C111 0.0372(11) 0.0330(10) 0.0310(10) -0.0077(9) -0.0097(9) 0.0022(9)
C112 0.0541(15) 0.0542(15) 0.0411(13) -0.0141(11) -0.0104(11) -0.0030(12)
C113 0.076(2) 0.0696(18) 0.0366(13) -0.0156(13) -0.0141(13) -0.0137(15)
C114 0.0584(17) 0.0723(18) 0.0396(14) 0.0010(13) -0.0231(12) -0.0106(14)
C115 0.0500(15) 0.0600(16) 0.0512(15) 0.0015(13) -0.0192(12) 0.0037(12)
C116 0.0493(14) 0.0476(13) 0.0402(13) -0.0077(11) -0.0135(11) 0.0047(11)
C117 0.0376(12) 0.0440(12) 0.0301(11) -0.0040(9) -0.0078(9) -0.0060(10)
C118 0.0297(10) 0.0323(10) 0.0349(11) -0.0094(9) -0.0080(8) 0.0005(8)
C119 0.0330(11) 0.0430(12) 0.0390(12) -0.0084(10) -0.0114(9) 0.0012(9)
C120 0.0273(10) 0.0438(12) 0.0407(12) -0.0110(10) -0.0039(9) -0.0016(9)
C121 0.0294(10) 0.0316(10) 0.0345(11) -0.0104(8) -0.0046(8) -0.0013(8)
C122 0.0298(10) 0.0338(10) 0.0336(11) -0.0096(9) -0.0024(8) -0.0021(8)
C123 0.0293(10) 0.0406(12) 0.0327(11) -0.0073(9) -0.0028(9) -0.0018(9)
C124 0.0508(16) 0.0579(16) 0.0712(19) -0.0346(15) 0.0151(14) -0.0112(13)
C125 0.0593(19) 0.083(2) 0.080(2) -0.0419(19) 0.0247(16) -0.0041(16)
C126 0.0385(14) 0.084(2) 0.0562(17) -0.0138(16) 0.0131(12) -0.0099(14)
C127 0.0481(15) 0.0654(17) 0.0514(15) -0.0095(13) 0.0011(12) -0.0239(13)
C128 0.0456(14) 0.0491(14) 0.0434(13) -0.0162(11) 0.0029(11) -0.0116(11)
C129 0.127(3) 0.0564(19) 0.073(2) -0.0327(17) 0.018(2) -0.0106(19)
C130 0.097(3) 0.0644(19) 0.075(2) -0.0412(17) 0.0085(19) -0.0057(18)
C131 0.111(4) 0.195(6) 0.197(7) -0.116(6) 0.001(4) 0.019(4)
C132 0.208(7) 0.132(5) 0.164(6) -0.049(4) 0.045(5) 0.049(5)
C133 0.171(6) 0.170(5) 0.129(4) -0.081(4) -0.056(4) 0.059(4)
C134 0.146(5) 0.147(5) 0.184(6) -0.055(5) -0.043(5) 0.030(4)

loop_
_atom_type_symbol
_atom_type_description
_atom_type_scat_dispersion_real
_atom_type_scat_dispersion_imag
_atom_type_scat_source
C C 0.0033 0.0016 'International Tables Vol C Tables 4.2.6.8 and 6.1.1.4'
H H 0.0000 0.0000 'International Tables Vol C Tables 4.2.6.8 and 6.1.1.4'
N N 0.0061 0.0033 'International Tables Vol C Tables 4.2.6.8 and 6.1.1.4'
O O 0.0106 0.0060 'International Tables Vol C Tables 4.2.6.8 and 6.1.1.4'
Cr Cr 0.3209 0.6236 'International Tables Vol C Tables 4.2.6.8 and 6.1.1.4'
Mn Mn 0.3368 0.7283 'International Tables Vol C Tables 4.2.6.8 and 6.1.1.4'

loop_
_geom_angle_atom_site_label_1
_geom_angle_atom_site_label_2
_geom_angle_atom_site_label_3
_geom_angle
N3 Cr1 N4 81.50(9)
N3 Cr1 N6 80.30(10)
N4 Cr1 N6 161.81(9)
N3 Cr1 C2 91.29(10)
N4 Cr1 C2 92.27(10)
N6 Cr1 C2 88.46(11)
N3 Cr1 N5 161.66(9)
N4 Cr1 N5 80.18(8)
N6 Cr1 N5 118.01(9)
C2 Cr1 N5 88.47(9)
N3 Cr1 C1 94.75(9)
N4 Cr1 C1 95.01(9)
N6 Cr1 C1 86.20(10)
C2 Cr1 C1 171.16(10)
N5 Cr1 C1 87.82(8)
N13 Cr2 N14 81.45(9)
N13 Cr2 C66 93.01(9)
N14 Cr2 C66 92.69(9)
N13 Cr2 N16 161.24(9)
N14 Cr2 N16 79.98(9)
C66 Cr2 N16 85.20(9)
N13 Cr2 N15 80.13(9)
N14 Cr2 N15 161.55(9)
C66 Cr2 N15 87.29(9)
N16 Cr2 N15 118.36(9)
N13 Cr2 C65 93.36(9)
N14 Cr2 C65 95.25(9)
C66 Cr2 C65 170.48(10)
N16 Cr2 C65 91.00(9)
N15 Cr2 C65 86.85(8)
N9 Mn1 N7 179.16(7)
N9 Mn1 N10 89.39(7)
N7 Mn1 N10 90.54(7)
N9 Mn1 N8 90.17(7)
N7 Mn1 N8 89.90(7)
N10 Mn1 N8 179.55(7)
N9 Mn1 N1 90.72(8)
N7 Mn1 N1 88.44(8)
N10 Mn1 N1 84.85(7)
N8 Mn1 N1 95.07(7)
N9 Mn1 N11 92.36(7)
N7 Mn1 N11 88.47(7)
N10 Mn1 N11 96.06(7)
N8 Mn1 N11 84.03(7)
N1 Mn1 N11 176.79(7)
N20 Mn2 N18 179.71(7)
N20 Mn2 N19 90.65(7)
N18 Mn2 N19 89.63(7)
N20 Mn2 N17 89.57(7)
N18 Mn2 N17 90.15(7)
N19 Mn2 N17 179.22(7)
N20 Mn2 O6 87.71(7)
N18 Mn2 O6 92.22(7)
N19 Mn2 O6 90.10(7)
N17 Mn2 O6 89.15(7)
N20 Mn2 O5 90.86(7)
N18 Mn2 O5 89.21(7)
N19 Mn2 O5 88.44(7)
N17 Mn2 O5 92.31(7)
O6 Mn2 O5 177.95(6)
C129 O5 Mn2 122.87(17)
C129 O5 H135 110(2)
Mn2 O5 H135 105(2)
C130 O6 Mn2 122.41(17)
C130 O6 H136 108(2)
Mn2 O6 H136 106(2)
C131 O7 H7 109.5
C132 O8 H8 109.5
C133 O9 H9 109.5
C134 O10 H10 109.5
C43 N9 C46 106.49(17)
C43 N9 Mn1 126.35(14)
C46 N9 Mn1 127.02(14)
C54 N10 C57 106.51(17)
C54 N10 Mn1 127.41(14)
C57 N10 Mn1 126.08(14)
C21 N7 C24 106.35(18)
C21 N7 Mn1 126.49(14)
C24 N7 Mn1 126.82(14)
C32 N8 C35 106.16(17)
C32 N8 Mn1 126.35(14)
C35 N8 Mn1 126.26(14)
C1 N1 Mn1 158.61(18)
C9 N3 C3 125.5(2)
C9 N3 Cr1 118.7(2)
C3 N3 Cr1 115.15(17)
C15 N4 C4 126.4(2)
C15 N4 Cr1 118.90(17)
C4 N4 Cr1 114.69(16)
C20 N5 C16 118.6(2)
C20 N5 Cr1 130.2(2)
C16 N5 Cr1 111.14(16)
C14 N6 C10 119.3(3)
C14 N6 Cr1 129.0(2)
C10 N6 Cr1 111.7(2)
C65 N11 Mn1 159.33(18)
C73 N13 C67 126.5(2)
C73 N13 Cr2 118.95(18)
C67 N13 Cr2 114.49(17)
C79 N14 C68 125.2(2)
C79 N14 Cr2 119.1(2)
C68 N14 Cr2 115.09(17)
C84 N16 C80 118.7(3)
C84 N16 Cr2 129.1(2)
C80 N16 Cr2 111.83(18)
C78 N15 C74 118.7(2)
C78 N15 Cr2 130.3(2)
C74 N15 Cr2 111.00(17)
C121 N17 C118 106.32(16)
C121 N17 Mn2 126.16(13)
C118 N17 Mn2 127.43(14)
C85 N18 C88 105.67(17)
C85 N18 Mn2 127.19(14)
C88 N18 Mn2 127.13(14)
C96 N19 C99 106.43(17)
C96 N19 Mn2 127.50(14)
C99 N19 Mn2 126.06(14)
C110 N20 C107 105.66(16)
C110 N20 Mn2 127.53(14)
C107 N20 Mn2 126.79(14)
C72 C67 C68 119.6(3)
C72 C67 N13 125.8(3)
C68 C67 N13 114.5(2)
C71 C72 C67 118.5(4)
C71 C72 H2 120.7
C67 C72 H2 120.7
C70 C71 C72 121.7(3)
C70 C71 H3 119.1
C72 C71 H3 119.1
C71 C70 C69 120.7(3)
C71 C70 H4 119.6
C69 C70 H4 119.6
C70 C69 C68 119.6(4)
C70 C69 H5 120.2
C68 C69 H5 120.2
C69 C68 C67 119.8(3)
C69 C68 N14 125.8(3)
C67 C68 N14 114.4(2)
O3 C79 N14 128.8(3)
O3 C79 C80 119.6(3)
N14 C79 C80 111.6(2)
N16 C80 C81 121.6(3)
N16 C80 C79 117.2(2)
C81 C80 C79 121.1(3)
C80 C81 C82 118.6(3)
C80 C81 H9A 120.7
C82 C81 H9A 120.7
C83 C82 C81 119.6(3)
C83 C82 H10A 120.2
C81 C82 H10A 120.2
C82 C83 C84 119.3(4)
C82 C83 H11 120.4
C84 C83 H11 120.4
N16 C84 C83 122.1(4)
N16 C84 H12 118.9
C83 C84 H12 118.9
N12 C66 Cr2 175.4(2)
O4 C73 N13 127.7(3)
O4 C73 C74 120.1(3)
N13 C73 C74 112.2(2)
N15 C74 C75 121.4(3)
N15 C74 C73 117.3(2)
C75 C74 C73 121.3(3)
C76 C75 C74 119.9(3)
C76 C75 H16 120.1
C74 C75 H16 120.1
C77 C76 C75 119.0(3)
C77 C76 H17 120.5
C75 C76 H17 120.5
C76 C77 C78 119.5(3)
C76 C77 H18 120.3
C78 C77 H18 120.3
N15 C78 C77 121.5(3)
N15 C78 H19 119.3
C77 C78 H19 119.3
N11 C65 Cr2 177.1(2)
C54 C47 C46 122.6(2)
C54 C47 C48 120.3(2)
C46 C47 C48 117.1(2)
C49 C48 C53 117.7(3)
C49 C48 C47 124.2(3)
C53 C48 C47 118.0(2)
C52 C53 C48 120.5(3)
C52 C53 H23 119.7
C48 C53 H23 119.7
C53 C52 C51 118.8(3)
C53 C52 H24 120.6
C51 C52 H24 120.6
C50 C51 C52 120.5(3)
C50 C51 H25 119.7
C52 C51 H25 119.7
C51 C50 C49 121.8(3)
C51 C50 H26 119.1
C49 C50 H26 119.1
C48 C49 C50 120.6(3)
C48 C49 H27 119.7
C50 C49 H27 119.7
N10 C54 C47 126.1(2)
N10 C54 C55 109.05(19)
C47 C54 C55 124.8(2)
C56 C55 C54 107.5(2)
C56 C55 H29 126.2
C54 C55 H29 126.3
C55 C56 C57 107.6(2)
C55 C56 H30 126.2
C57 C56 H30 126.2
N10 C57 C58 126.24(19)
N10 C57 C56 109.19(19)
C58 C57 C56 124.5(2)
C57 C58 C21 124.3(2)
C57 C58 C59 119.15(19)
C21 C58 C59 116.53(19)
C64 C59 C60 118.2(2)
C64 C59 C58 121.7(2)
C60 C59 C58 120.0(2)
C59 C60 C61 120.2(3)
C59 C60 H34 119.9
C61 C60 H34 119.9
C62 C61 C60 121.0(3)
C62 C61 H35 119.5
C60 C61 H35 119.5
C61 C62 C63 119.3(2)
C61 C62 H36 120.4
C63 C62 H36 120.4
C62 C63 C64 120.3(3)
C62 C63 H37 119.9
C64 C63 H37 119.9
C63 C64 C59 121.0(3)
C63 C64 H38 119.5
C59 C64 H38 119.5
N7 C21 C58 125.8(2)
N7 C21 C22 109.4(2)
C58 C21 C22 124.8(2)
C23 C22 C21 107.5(2)
C23 C22 H40 126.2
C21 C22 H40 126.2
C22 C23 C24 107.4(2)
C22 C23 H41 126.3
C24 C23 H41 126.3
N7 C24 C25 126.3(2)
N7 C24 C23 109.29(19)
C25 C24 C23 124.4(2)
C24 C25 C32 123.4(2)
C24 C25 C26 117.5(2)
C32 C25 C26 119.1(2)
C31 C26 C27 117.5(2)
C31 C26 C25 123.1(2)
C27 C26 C25 119.5(2)
C28 C27 C26 121.1(3)
C28 C27 H45 119.5
C26 C27 H45 119.5
C29 C28 C27 119.7(3)
C29 C28 H46 120.1
C27 C28 H46 120.1
C30 C29 C28 120.3(3)
C30 C29 H47 119.9
C28 C29 H47 119.9
C29 C30 C31 120.0(3)
C29 C30 H48 120.0
C31 C30 H48 120.0
C26 C31 C30 121.3(3)
C26 C31 H49 119.3
C30 C31 H49 119.3
N8 C32 C25 126.13(19)
N8 C32 C33 109.6(2)
C25 C32 C33 124.3(2)
C34 C33 C32 107.6(2)
C34 C33 H51 126.2
C32 C33 H51 126.2
C33 C34 C35 107.2(2)
C33 C34 H52 126.4
C35 C34 H52 126.4
N8 C35 C36 125.75(19)
N8 C35 C34 109.5(2)
C36 C35 C34 124.8(2)
C35 C36 C43 124.0(2)
C35 C36 C37 119.1(2)
C43 C36 C37 116.7(2)
C42 C37 C38 118.6(2)
C42 C37 C36 122.1(2)
C38 C37 C36 119.2(2)
C37 C38 C39 120.6(3)
C37 C38 H56 119.7
C39 C38 H56 119.7
C40 C39 C38 120.2(3)
C40 C39 H57 119.9
C38 C39 H57 119.9
C39 C40 C41 119.6(3)
C39 C40 H58 120.2
C41 C40 H58 120.2
C40 C41 C42 120.9(3)
C40 C41 H59 119.6
C42 C41 H59 119.6
C37 C42 C41 120.1(3)
C37 C42 H60 120.0
C41 C42 H60 120.0
N9 C43 C36 126.0(2)
N9 C43 C44 109.0(2)
C36 C43 C44 124.8(2)
C45 C44 C43 107.9(2)
C45 C44 H62 126.1
C43 C44 H62 126.1
C44 C45 C46 107.4(2)
C44 C45 H63 126.3
C46 C45 H63 126.3
N9 C46 C47 126.8(2)
N9 C46 C45 109.14(19)
C47 C46 C45 124.1(2)
N1 C1 Cr1 174.5(2)
N6 C14 C13 121.9(4)
N6 C14 H66 119.0
C13 C14 H66 119.0
C12 C13 C14 119.5(4)
C12 C13 H67 120.3
C14 C13 H67 120.3
C13 C12 C11 119.5(4)
C13 C12 H68 120.3
C11 C12 H68 120.3
C10 C11 C12 119.0(4)
C10 C11 H69 120.5
C12 C11 H69 120.5
N6 C10 C11 120.8(4)
N6 C10 C9 117.2(3)
C11 C10 C9 121.9(3)
O2 C9 N3 128.7(3)
O2 C9 C10 119.9(3)
N3 C9 C10 111.5(2)
C8 C3 C4 120.1(3)
C8 C3 N3 125.6(3)
C4 C3 N3 114.3(2)
C7 C8 C3 119.2(3)
C7 C8 H73 120.4
C3 C8 H73 120.4
C6 C7 C8 121.1(3)
C6 C7 H74 119.4
C8 C7 H74 119.4
C7 C6 C5 121.1(3)
C7 C6 H75 119.4
C5 C6 H75 119.4
C4 C5 C6 118.9(3)
C4 C5 H76 120.6
C6 C5 H76 120.6
C5 C4 C3 119.6(3)
C5 C4 N4 126.1(3)
C3 C4 N4 114.3(2)
N2 C2 Cr1 176.5(3)
O1 C15 N4 127.9(3)
O1 C15 C16 119.6(2)
N4 C15 C16 112.5(2)
N5 C16 C17 121.5(3)
N5 C16 C15 117.0(2)
C17 C16 C15 121.5(3)
C18 C17 C16 120.0(3)
C18 C17 H81 120.0
C16 C17 H81 120.0
C19 C18 C17 118.8(3)
C19 C18 H82 120.6
C17 C18 H82 120.6
C18 C19 C20 119.9(3)
C18 C19 H83 120.0
C20 C19 H83 120.0
N5 C20 C19 121.2(3)
N5 C20 H84 119.4
C19 C20 H84 119.4
N18 C85 C122 125.47(19)
N18 C85 C86 109.95(18)
C122 C85 C86 124.5(2)
C87 C86 C85 107.05(19)
C87 C86 H86 126.5
C85 C86 H86 126.5
C86 C87 C88 107.98(19)
C86 C87 H87 126.0
C88 C87 H87 126.0
N18 C88 C89 126.11(19)
N18 C88 C87 109.31(19)
C89 C88 C87 124.58(19)
C88 C89 C96 123.57(19)
C88 C89 C90 117.91(19)
C96 C89 C90 118.50(19)
C91 C90 C95 118.6(2)
C91 C90 C89 119.9(2)
C95 C90 C89 121.4(2)
C92 C91 C90 120.6(3)
C92 C91 H91 119.7
C90 C91 H91 119.7
C93 C92 C91 120.0(3)
C93 C92 H92 120.0
C91 C92 H92 120.0
C94 C93 C92 120.0(3)
C94 C93 H93 120.0
C92 C93 H93 120.0
C93 C94 C95 120.6(3)
C93 C94 H94 119.7
C95 C94 H94 119.7
C94 C95 C90 120.1(3)
C94 C95 H95 119.9
C90 C95 H95 119.9
N19 C96 C89 125.89(19)
N19 C96 C97 109.22(19)
C89 C96 C97 124.9(2)
C98 C97 C96 107.7(2)
C98 C97 H97 126.2
C96 C97 H97 126.2
C97 C98 C99 107.5(2)
C97 C98 H98 126.2
C99 C98 H98 126.2
N19 C99 C100 126.61(19)
N19 C99 C98 109.09(18)
C100 C99 C98 124.28(19)
C99 C100 C107 124.28(19)
C99 C100 C101 117.48(19)
C107 C100 C101 118.25(19)
C106 C101 C102 118.3(2)
C106 C101 C100 121.2(2)
C102 C101 C100 120.5(2)
C101 C102 C103 120.0(3)
C101 C102 H102 120.0
C103 C102 H102 120.0
C104 C103 C102 121.1(3)
C104 C103 H103 119.4
C102 C103 H103 119.4
C103 C104 C105 119.5(3)
C103 C104 H104 120.2
C105 C104 H104 120.2
C104 C105 C106 120.2(3)
C104 C105 H105 119.9
C106 C105 H105 119.9
C101 C106 C105 120.9(3)
C101 C106 H106 119.6
C105 C106 H106 119.6
N20 C107 C100 125.53(19)
N20 C107 C108 109.93(18)
C100 C107 C108 124.5(2)
C109 C108 C107 107.33(19)
C109 C108 H108 126.3
C107 C108 H108 126.3
C108 C109 C110 107.68(19)
C108 C109 H109 126.2
C110 C109 H109 126.2
N20 C110 C111 125.68(18)
N20 C110 C109 109.37(18)
C111 C110 C109 124.93(19)
C118 C111 C110 123.87(19)
C118 C111 C117 117.77(19)
C110 C111 C117 118.36(19)
C117 C112 C113 120.3(3)
C117 C112 H112 119.8
C113 C112 H112 119.8
C114 C113 C112 120.3(3)
C114 C113 H113 119.8
C112 C113 H113 119.8
C115 C114 C113 120.0(2)
C115 C114 H114 120.0
C113 C114 H114 120.0
C114 C115 C116 120.3(3)
C114 C115 H115 119.9
C116 C115 H115 119.9
C115 C116 C117 120.6(3)
C115 C116 H116 119.7
C117 C116 H116 119.7
C112 C117 C116 118.4(2)
C112 C117 C111 120.3(2)
C116 C117 C111 121.2(2)
N17 C118 C111 125.85(19)
N17 C118 C119 109.22(18)
C111 C118 C119 124.92(19)
C120 C119 C118 107.48(19)
C120 C119 H119 126.3
C118 C119 H119 126.3
C119 C120 C121 107.75(19)
C119 C120 H120 126.1
C121 C120 H120 126.1
N17 C121 C122 126.77(18)
N17 C121 C120 109.18(18)
C122 C121 C120 124.02(19)
C121 C122 C85 123.93(19)
C121 C122 C123 118.30(18)
C85 C122 C123 117.74(18)
C128 C123 C124 118.4(2)
C128 C123 C122 121.5(2)
C124 C123 C122 120.1(2)
C125 C124 C123 119.8(3)
C125 C124 H124 120.1
C123 C124 H124 120.1
C126 C125 C124 120.8(3)
C126 C125 H125 119.6
C124 C125 H125 119.6
C125 C126 C127 120.1(3)
C125 C126 H126 119.9
C127 C126 H126 119.9
C126 C127 C128 119.9(3)
C126 C127 H127 120.1
C128 C127 H127 120.1
C123 C128 C127 120.9(2)
C123 C128 H128 119.5
C127 C128 H128 119.5
O5 C129 H12A 109.5
O5 C129 H12B 109.5
H12A C129 H12B 109.5
O5 C129 H12C 109.5
H12A C129 H12C 109.5
H12B C129 H12C 109.5
O6 C130 H13A 109.5
O6 C130 H13B 109.5
H13A C130 H13B 109.5
O6 C130 H13C 109.5
H13A C130 H13C 109.5
H13B C130 H13C 109.5
O7 C131 H13D 109.5
O7 C131 H13E 109.5
H13D C131 H13E 109.5
O7 C131 H13F 109.5
H13D C131 H13F 109.5
H13E C131 H13F 109.5
O8 C132 H13G 109.5
O8 C132 H13H 109.5
H13G C132 H13H 109.5
O8 C132 H13I 109.5
H13G C132 H13I 109.5
H13H C132 H13I 109.5
O9 C133 H13J 109.5
O9 C133 H13K 109.5
H13J C133 H13K 109.5
O9 C133 H13L 109.5
H13J C133 H13L 109.5
H13K C133 H13L 109.5
O10 C134 H13M 109.5
O10 C134 H13N 109.5
H13M C134 H13N 109.5
O10 C134 H13O 109.5
H13M C134 H13O 109.5
H13N C134 H13O 109.5

loop_
_geom_bond_atom_site_label_1
_geom_bond_atom_site_label_2
_geom_bond_distance
Cr1 N3 1.963(2)
Cr1 N4 1.968(2)
Cr1 N6 2.068(2)
Cr1 C2 2.075(3)
Cr1 N5 2.093(2)
Cr1 C1 2.105(2)
Cr2 N13 1.970(2)
Cr2 N14 1.970(2)
Cr2 C66 2.081(2)
Cr2 N16 2.083(2)
Cr2 N15 2.093(2)
Cr2 C65 2.112(2)
Mn1 N9 2.0054(17)
Mn1 N7 2.0099(18)
Mn1 N10 2.0205(17)
Mn1 N8 2.0238(17)
Mn1 N1 2.314(2)
Mn1 N11 2.326(2)
Mn2 N20 2.0098(17)
Mn2 N18 2.0101(17)
Mn2 N19 2.0124(17)
Mn2 N17 2.0135(17)
Mn2 O6 2.2565(16)
Mn2 O5 2.2762(17)
O1 C15 1.251(3)
O2 C9 1.221(4)
O3 C79 1.229(3)
O4 C73 1.250(3)
O5 C129 1.415(4)
O5 H135 0.76(3)
O6 C130 1.410(3)
O6 H136 0.78(3)
O7 C131 1.383(6)
O7 H7 0.8200
O8 C132 1.367(6)
O8 H8 0.8200
O9 C133 1.429(6)
O9 H9 0.8200
O10 C134 1.398(6)
O10 H10 0.8200
N9 C43 1.380(3)
N9 C46 1.380(3)
N10 C54 1.376(3)
N10 C57 1.378(3)
N7 C21 1.378(3)
N7 C24 1.378(3)
N8 C32 1.373(3)
N8 C35 1.374(3)
N1 C1 1.142(3)
N2 C2 1.146(4)
N3 C9 1.339(4)
N3 C3 1.407(3)
N4 C15 1.326(3)
N4 C4 1.414(3)
N5 C20 1.334(3)
N5 C16 1.355(3)
N6 C14 1.345(4)
N6 C10 1.345(4)
N11 C65 1.141(3)
N12 C66 1.141(3)
N13 C73 1.324(3)
N13 C67 1.418(3)
N14 C79 1.343(4)
N14 C68 1.404(4)
N16 C84 1.338(4)
N16 C80 1.349(3)
N15 C78 1.332(3)
N15 C74 1.353(3)
N17 C121 1.378(3)
N17 C118 1.381(3)
N18 C85 1.381(3)
N18 C88 1.382(3)
N19 C96 1.375(3)
N19 C99 1.380(3)
N20 C110 1.383(3)
N20 C107 1.385(3)
C67 C72 1.401(4)
C67 C68 1.402(4)
C72 C71 1.388(5)
C72 H2 0.9300
C71 C70 1.362(6)
C71 H3 0.9300
C70 C69 1.367(6)
C70 H4 0.9300
C69 C68 1.402(4)
C69 H5 0.9300
C79 C80 1.496(4)
C80 C81 1.386(4)
C81 C82 1.390(6)
C81 H9A 0.9300
C82 C83 1.355(6)
C82 H10A 0.9300
C83 C84 1.384(5)
C83 H11 0.9300
C84 H12 0.9300
C73 C74 1.493(4)
C74 C75 1.380(4)
C75 C76 1.370(5)
C75 H16 0.9300
C76 C77 1.355(5)
C76 H17 0.9300
C77 C78 1.405(4)
C77 H18 0.9300
C78 H19 0.9300
C47 C54 1.396(3)
C47 C46 1.398(3)
C47 C48 1.494(3)
C48 C49 1.345(4)
C48 C53 1.422(4)
C53 C52 1.384(4)
C53 H23 0.9300
C52 C51 1.385(5)
C52 H24 0.9300
C51 C50 1.310(6)
C51 H25 0.9300
C50 C49 1.400(4)
C50 H26 0.9300
C49 H27 0.9300
C54 C55 1.438(3)
C55 C56 1.340(4)
C55 H29 0.9300
C56 C57 1.434(3)
C56 H30 0.9300
C57 C58 1.391(3)
C58 C21 1.401(3)
C58 C59 1.501(3)
C59 C64 1.384(4)
C59 C60 1.385(3)
C60 C61 1.388(3)
C60 H34 0.9300
C61 C62 1.362(4)
C61 H35 0.9300
C62 C63 1.376(4)
C62 H36 0.9300
C63 C64 1.380(4)
C63 H37 0.9300
C64 H38 0.9300
C21 C22 1.427(3)
C22 C23 1.347(4)
C22 H40 0.9300
C23 C24 1.431(3)
C23 H41 0.9300
C24 C25 1.396(3)
C25 C32 1.399(3)
C25 C26 1.496(3)
C26 C31 1.366(4)
C26 C27 1.387(4)
C27 C28 1.384(4)
C27 H45 0.9300
C28 C29 1.365(5)
C28 H46 0.9300
C29 C30 1.346(5)
C29 H47 0.9300
C30 C31 1.392(4)
C30 H48 0.9300
C31 H49 0.9300
C32 C33 1.426(3)
C33 C34 1.342(4)
C33 H51 0.9300
C34 C35 1.431(3)
C34 H52 0.9300
C35 C36 1.390(3)
C36 C43 1.393(3)
C36 C37 1.503(3)
C37 C42 1.378(4)
C37 C38 1.386(4)
C38 C39 1.394(4)
C38 H56 0.9300
C39 C40 1.364(5)
C39 H57 0.9300
C40 C41 1.369(5)
C40 H58 0.9300
C41 C42 1.393(4)
C41 H59 0.9300
C42 H60 0.9300
C43 C44 1.431(3)
C44 C45 1.344(4)
C44 H62 0.9300
C45 C46 1.435(3)
C45 H63 0.9300
C14 C13 1.376(5)
C14 H66 0.9300
C13 C12 1.350(7)
C13 H67 0.9300
C12 C11 1.395(7)
C12 H68 0.9300
C11 C10 1.387(5)
C11 H69 0.9300
C10 C9 1.494(5)
C3 C8 1.400(4)
C3 C4 1.404(4)
C8 C7 1.370(5)
C8 H73 0.9300
C7 C6 1.363(5)
C7 H74 0.9300
C6 C5 1.395(5)
C6 H75 0.9300
C5 C4 1.390(4)
C5 H76 0.9300
C15 C16 1.493(4)
C16 C17 1.384(4)
C17 C18 1.363(5)
C17 H81 0.9300
C18 C19 1.360(5)
C18 H82 0.9300
C19 C20 1.406(4)
C19 H83 0.9300
C20 H84 0.9300
C85 C122 1.394(3)
C85 C86 1.433(3)
C86 C87 1.339(3)
C86 H86 0.9300
C87 C88 1.434(3)
C87 H87 0.9300
C88 C89 1.393(3)
C89 C96 1.398(3)
C89 C90 1.494(3)
C90 C91 1.385(4)
C90 C95 1.387(4)
C91 C92 1.383(4)
C91 H91 0.9300
C92 C93 1.376(5)
C92 H92 0.9300
C93 C94 1.358(5)
C93 H93 0.9300
C94 C95 1.386(4)
C94 H94 0.9300
C95 H95 0.9300
C96 C97 1.430(3)
C97 C98 1.341(3)
C97 H97 0.9300
C98 C99 1.431(3)
C98 H98 0.9300
C99 C100 1.391(3)
C100 C107 1.396(3)
C100 C101 1.501(3)
C101 C106 1.377(3)
C101 C102 1.382(4)
C102 C103 1.389(4)
C102 H102 0.9300
C103 C104 1.355(5)
C103 H103 0.9300
C104 C105 1.363(5)
C104 H104 0.9300
C105 C106 1.390(4)
C105 H105 0.9300
C106 H106 0.9300
C107 C108 1.425(3)
C108 C109 1.346(3)
C108 H108 0.9300
C109 C110 1.433(3)
C109 H109 0.9300
C110 C111 1.396(3)
C111 C118 1.394(3)
C111 C117 1.496(3)
C112 C117 1.391(3)
C112 C113 1.392(4)
C112 H112 0.9300
C113 C114 1.373(4)
C113 H113 0.9300
C114 C115 1.371(4)
C114 H114 0.9300
C115 C116 1.387(3)
C115 H115 0.9300
C116 C117 1.391(3)
C116 H116 0.9300
C118 C119 1.434(3)
C119 C120 1.340(3)
C119 H119 0.9300
C120 C121 1.433(3)
C120 H120 0.9300
C121 C122 1.389(3)
C122 C123 1.504(3)
C123 C128 1.379(3)
C123 C124 1.394(3)
C124 C125 1.389(4)
C124 H124 0.9300
C125 C126 1.360(5)
C125 H125 0.9300
C126 C127 1.365(4)
C126 H126 0.9300
C127 C128 1.389(4)
C127 H127 0.9300
C128 H128 0.9300
C129 H12A 0.9600
C129 H12B 0.9600
C129 H12C 0.9600
C130 H13A 0.9600
C130 H13B 0.9600
C130 H13C 0.9600
C131 H13D 0.9600
C131 H13E 0.9600
C131 H13F 0.9600
C132 H13G 0.9600
C132 H13H 0.9600
C132 H13I 0.9600
C133 H13J 0.9600
C133 H13K 0.9600
C133 H13L 0.9600
C134 H13M 0.9600
C134 H13N 0.9600
C134 H13O 0.9600
